data_4075990
loop_
_publ_author_name
'Evans, William J.'
'Perotti, Jeremy M.'
'Kozimor, Stosh A.'
'Champagne, Timothy M.'
'Davis, Benjamin L.'
'Nyce, Gregory W.'
'Fujimoto, Cy H.'
'Clark, Robert D.'
'Johnston, Matthew A.'
'Ziller, Joseph W.'

_publ_section_title
;
 Synthesis and Comparative \h1-Alkyl and Sterically Induced Reduction
 Reactivity of (C5Me5)3Ln Complexes of La, Ce, Pr, Nd, and Sm
;
_journal_issue 16
_journal_name_full Organometallics
_journal_page_first 3916
_journal_paper_doi 10.1021/om050402l
_journal_volume 24
_journal_year 2005
_chemical_formula_sum 'C30 H45 Ce'
_chemical_formula_weight 545.78
_chemical_name_systematic
; 
 ? 
;
_space_group_IT_number 176
_symmetry_cell_setting hexagonal
_symmetry_space_group_name_Hall '-P 6c'
_symmetry_space_group_name_H-M 'P 63/m'
_atom_sites_solution_hydrogens geom
_atom_sites_solution_primary direct
_atom_sites_solution_secondary difmap
_audit_creation_method SHELXTL
_cell_angle_alpha 90.00
_cell_angle_beta 90.00
_cell_angle_gamma 120.00
_cell_formula_units_Z 2
_cell_length_a 10.0705(4)
_cell_length_b 10.0705(4)
_cell_length_c 15.5383(8)
_cell_measurement_temperature 178(2)
_cell_volume 1364.70(10)
_computing_cell_refinement 'Bruker SMART/SAINT'
_computing_data_collection 'Bruker SMART'
_computing_data_reduction 'Bruker SAINT'
_computing_molecular_graphics 'Bruker SHELXTL'
_computing_publication_material 'Bruker SHELXTL'
_computing_structure_refinement 'Bruker SHELXTL'
_computing_structure_solution 'Bruker SHELXTL'
_diffrn_ambient_temperature 178(2)
_diffrn_measured_fraction_theta_full 0.994
_diffrn_measured_fraction_theta_max 0.994
_diffrn_measurement_device_type 'CCD area detector'
_diffrn_measurement_method 'omega scans'
_diffrn_radiation_monochromator graphite
_diffrn_radiation_source 'sealed tube'
_diffrn_radiation_type MoK\a
_diffrn_radiation_wavelength 0.71073
_diffrn_reflns_av_R_equivalents 0.0329
_diffrn_reflns_av_sigmaI/netI 0.0143
_diffrn_reflns_limit_h_max 13
_diffrn_reflns_limit_h_min -13
_diffrn_reflns_limit_k_max 13
_diffrn_reflns_limit_k_min -13
_diffrn_reflns_limit_l_max 20
_diffrn_reflns_limit_l_min -20
_diffrn_reflns_number 14630
_diffrn_reflns_theta_full 28.27
_diffrn_reflns_theta_max 28.27
_diffrn_reflns_theta_min 2.34
_diffrn_standards_decay_% '< 1.0'
_diffrn_standards_interval_count 'initial 50 frames recollected'
_diffrn_standards_number '50 frames'
_exptl_absorpt_coefficient_mu 1.681
_exptl_absorpt_correction_T_max 0.8499
_exptl_absorpt_correction_T_min 0.7297
_exptl_absorpt_correction_type multi-scan
_exptl_absorpt_process_details 'Bruker SADABS'
_exptl_crystal_colour green
_exptl_crystal_density_diffrn 1.328
_exptl_crystal_density_meas ?
_exptl_crystal_density_method 'not measured'
_exptl_crystal_description irregular
_exptl_crystal_F_000 566
_exptl_crystal_size_max 0.20
_exptl_crystal_size_mid 0.12
_exptl_crystal_size_min 0.10
_refine_diff_density_max 0.406
_refine_diff_density_min -0.708
_refine_diff_density_rms 0.057
_refine_ls_extinction_method none
_refine_ls_goodness_of_fit_ref 1.166
_refine_ls_hydrogen_treatment constr
_refine_ls_matrix_type full
_refine_ls_number_parameters 78
_refine_ls_number_reflns 1177
_refine_ls_number_restraints 0
_refine_ls_restrained_S_all 1.166
_refine_ls_R_factor_all 0.0196
_refine_ls_R_factor_gt 0.0163
_refine_ls_shift/su_max 0.002
_refine_ls_shift/su_mean 0.000
_refine_ls_structure_factor_coef Fsqd
_refine_ls_weighting_details 'calc w=1/[\s^2^(Fo^2^)+(0.0201P)^2^+0.4975P] where P=(Fo^2^+2Fc^2^)/3'
_refine_ls_weighting_scheme calc
_refine_ls_wR_factor_gt 0.0408
_refine_ls_wR_factor_ref 0.0422
_reflns_number_gt 1079
_reflns_number_total 1177
_reflns_threshold_expression >2sigma(I)
_cod_data_source_file om050402lsi20050518_041127.cif
_cod_data_source_block maj41_(260797)
_cod_depositor_comments
;
The following automatic conversions were performed:

'_symmetry_cell_setting' value 'Hexagonal' changed to 'hexagonal'
according to /home/saulius/struct/CIF-dictionaries/cif_core.dic
dictionary named 'cif_core.dic' version 2.4.1 from 2010-06-29.

Automatic conversion script
Id: cif_fix_values 1715 2011-07-08 13:25:40Z adriana 

The following automatic conversions were performed:

'_exptl_crystal_density_meas' value 'none' was changed to '?' - the
value is perceived as not measured.

Automatic conversion script
Id: cif_fix_values 3008 2015-01-20 13:52:24Z robertas 
;
_cod_original_sg_symbol_H-M P6(3)/m
_cod_database_code 4075990

loop_
_symmetry_equiv_pos_as_xyz
'x, y, z'
'-y, x-y, z'
'-x+y, -x, z'
'-x, -y, z+1/2'
'y, -x+y, z+1/2'
'x-y, x, z+1/2'
'-x, -y, -z'
'y, -x+y, -z'
'x-y, x, -z'
'x, y, -z-1/2'
'-y, x-y, -z-1/2'
'-x+y, -x, -z-1/2'

loop_
_atom_site_label
_atom_site_type_symbol
_atom_site_fract_x
_atom_site_fract_y
_atom_site_fract_z
_atom_site_U_iso_or_equiv
_atom_site_adp_type
_atom_site_occupancy
_atom_site_symmetry_multiplicity
_atom_site_calc_flag
_atom_site_refinement_flags
Ce1 Ce 0.3333 0.6667 0.2500 0.01696(7) Uani 1 6 d S
C1 C 0.1877(3) 0.3290(3) 0.2500 0.0351(6) Uani 1 2 d S
C2 C 0.1337(2) 0.3696(2) 0.17685(12) 0.0330(4) Uani 1 1 d .
C3 C 0.03581(18) 0.42447(18) 0.20444(11) 0.0284(3) Uani 1 1 d .
C4 C 0.2457(4) 0.2167(4) 0.2500 0.0706(14) Uani 1 2 d S
H4A H 0.262(8) 0.193(9) 0.187(5) 0.106 Uiso 0.50 1 d P
H4B H 0.166(7) 0.128(7) 0.272(5) 0.106 Uiso 0.50 1 d P
H4C H 0.349(7) 0.245(7) 0.271(5) 0.106 Uiso 0.50 1 d P
C5 C 0.1468(3) 0.3309(4) 0.08470(18) 0.0689(9) Uani 1 1 d .
H5A H 0.179(4) 0.419(4) 0.048(2) 0.103 Uiso 1 1 d .
H5B H 0.047(4) 0.244(4) 0.065(2) 0.103 Uiso 1 1 d .
H5C H 0.216(4) 0.304(4) 0.077(2) 0.103 Uiso 1 1 d .
C6 C -0.0733(3) 0.4401(3) 0.14550(18) 0.0519(6) Uani 1 1 d .
H6A H -0.031(4) 0.521(4) 0.1059(19) 0.078 Uiso 1 1 d .
H6B H -0.154(4) 0.450(3) 0.1797(18) 0.078 Uiso 1 1 d .
H6C H -0.131(3) 0.347(4) 0.1098(19) 0.078 Uiso 1 1 d .

loop_
_atom_site_aniso_label
_atom_site_aniso_U_11
_atom_site_aniso_U_22
_atom_site_aniso_U_33
_atom_site_aniso_U_23
_atom_site_aniso_U_13
_atom_site_aniso_U_12
Ce1 0.01455(8) 0.01455(8) 0.02180(11) 0.000 0.000 0.00727(4)
C1 0.0207(11) 0.0184(11) 0.0635(17) 0.000 0.000 0.0078(9)
C2 0.0236(8) 0.0256(8) 0.0411(10) -0.0121(7) -0.0023(7) 0.0057(7)
C3 0.0194(7) 0.0193(7) 0.0403(9) -0.0011(6) -0.0047(6) 0.0051(6)
C4 0.0330(17) 0.0248(15) 0.156(5) 0.000 0.000 0.0159(13)
C5 0.0472(14) 0.083(2) 0.0554(15) -0.0381(14) -0.0018(12) 0.0169(14)
C6 0.0367(11) 0.0379(11) 0.0714(16) 0.0041(11) -0.0232(11) 0.0113(9)

loop_
_atom_type_symbol
_atom_type_description
_atom_type_scat_dispersion_real
_atom_type_scat_dispersion_imag
_atom_type_scat_source
C C 0.0033 0.0016 'International Tables Vol C Tables 4.2.6.8 and 6.1.1.4'
H H 0.0000 0.0000 'International Tables Vol C Tables 4.2.6.8 and 6.1.1.4'
Ce Ce -0.2486 2.6331 'International Tables Vol C Tables 4.2.6.8 and 6.1.1.4'

loop_
_geom_angle_atom_site_label_1
_geom_angle_atom_site_label_2
_geom_angle_atom_site_label_3
_geom_angle
_geom_angle_site_symmetry_1
_geom_angle_site_symmetry_3
Cnt Ce1 Cnt 120.00 . .
C3 Ce1 C3 28.77(7) 3_565 12_566
C3 Ce1 C3 114.04(3) 3_565 2_665
C3 Ce1 C3 122.063(10) 12_566 2_665
C3 Ce1 C3 122.063(10) 3_565 11_666
C3 Ce1 C3 114.04(3) 12_566 11_666
C3 Ce1 C3 28.77(7) 2_665 11_666
C3 Ce1 C3 114.04(3) 3_565 .
C3 Ce1 C3 122.064(10) 12_566 .
C3 Ce1 C3 114.04(3) 2_665 .
C3 Ce1 C3 122.064(10) 11_666 .
C3 Ce1 C3 122.063(10) 3_565 10_556
C3 Ce1 C3 114.04(3) 12_566 10_556
C3 Ce1 C3 122.065(10) 2_665 10_556
C3 Ce1 C3 114.04(3) 11_666 10_556
C3 Ce1 C3 28.77(7) . 10_556
C3 Ce1 C2 149.27(5) 3_565 10_556
C3 Ce1 C2 131.54(5) 12_566 10_556
C3 Ce1 C2 96.68(5) 2_665 10_556
C3 Ce1 C2 85.41(5) 11_666 10_556
C3 Ce1 C2 47.06(5) . 10_556
C3 Ce1 C2 28.64(5) 10_556 10_556
C3 Ce1 C2 85.41(5) 3_565 2_665
C3 Ce1 C2 96.68(5) 12_566 2_665
C3 Ce1 C2 28.64(5) 2_665 2_665
C3 Ce1 C2 47.06(5) 11_666 2_665
C3 Ce1 C2 131.54(5) . 2_665
C3 Ce1 C2 149.27(5) 10_556 2_665
C2 Ce1 C2 125.317(17) 10_556 2_665
C3 Ce1 C2 96.68(5) 3_565 11_666
C3 Ce1 C2 85.41(5) 12_566 11_666
C3 Ce1 C2 47.06(5) 2_665 11_666
C3 Ce1 C2 28.64(5) 11_666 11_666
C3 Ce1 C2 149.27(5) . 11_666
C3 Ce1 C2 131.54(5) 10_556 11_666
C2 Ce1 C2 105.41(4) 10_556 11_666
C2 Ce1 C2 46.56(8) 2_665 11_666
C3 Ce1 C2 131.54(5) 3_565 .
C3 Ce1 C2 149.27(5) 12_566 .
C3 Ce1 C2 85.41(5) 2_665 .
C3 Ce1 C2 96.68(5) 11_666 .
C3 Ce1 C2 28.64(5) . .
C3 Ce1 C2 47.06(5) 10_556 .
C2 Ce1 C2 46.56(8) 10_556 .
C2 Ce1 C2 105.41(4) 2_665 .
C2 Ce1 C2 125.317(17) 11_666 .
C3 Ce1 C2 28.64(5) 3_565 3_565
C3 Ce1 C2 47.06(5) 12_566 3_565
C3 Ce1 C2 131.54(5) 2_665 3_565
C3 Ce1 C2 149.27(5) 11_666 3_565
C3 Ce1 C2 85.41(5) . 3_565
C3 Ce1 C2 96.68(5) 10_556 3_565
C2 Ce1 C2 125.316(17) 10_556 3_565
C2 Ce1 C2 105.41(4) 2_665 3_565
C2 Ce1 C2 125.317(17) 11_666 3_565
C2 Ce1 C2 105.41(4) . 3_565
C3 Ce1 C2 47.06(5) 3_565 12_566
C3 Ce1 C2 28.64(5) 12_566 12_566
C3 Ce1 C2 149.27(5) 2_665 12_566
C3 Ce1 C2 131.54(5) 11_666 12_566
C3 Ce1 C2 96.68(5) . 12_566
C3 Ce1 C2 85.41(5) 10_556 12_566
C2 Ce1 C2 105.41(4) 10_556 12_566
C2 Ce1 C2 125.317(17) 2_665 12_566
C2 Ce1 C2 105.41(4) 11_666 12_566
C2 Ce1 C2 125.317(17) . 12_566
C2 Ce1 C2 46.56(8) 3_565 12_566
C3 Ce1 C1 46.40(6) 3_565 3_565
C3 Ce1 C1 46.40(6) 12_566 3_565
C3 Ce1 C1 159.05(5) 2_665 3_565
C3 Ce1 C1 159.05(5) 11_666 3_565
C3 Ce1 C1 75.86(6) . 3_565
C3 Ce1 C1 75.86(6) 10_556 3_565
C2 Ce1 C1 103.05(6) 10_556 3_565
C2 Ce1 C1 131.17(5) 2_665 3_565
C2 Ce1 C1 131.17(5) 11_666 3_565
C2 Ce1 C1 103.05(6) . 3_565
C2 Ce1 C1 27.87(5) 3_565 3_565
C2 Ce1 C1 27.87(5) 12_566 3_565
C3 Ce1 C1 75.86(6) 3_565 2_665
C3 Ce1 C1 75.86(6) 12_566 2_665
C3 Ce1 C1 46.40(6) 2_665 2_665
C3 Ce1 C1 46.40(6) 11_666 2_665
C3 Ce1 C1 159.05(5) . 2_665
C3 Ce1 C1 159.05(5) 10_556 2_665
C2 Ce1 C1 131.17(5) 10_556 2_665
C2 Ce1 C1 27.87(5) 2_665 2_665
C2 Ce1 C1 27.87(5) 11_666 2_665
C2 Ce1 C1 131.17(5) . 2_665
C2 Ce1 C1 103.05(6) 3_565 2_665
C2 Ce1 C1 103.05(6) 12_566 2_665
C1 Ce1 C1 120.0 3_565 2_665
C3 Ce1 C1 159.05(5) 3_565 .
C3 Ce1 C1 159.05(5) 12_566 .
C3 Ce1 C1 75.86(6) 2_665 .
C3 Ce1 C1 75.86(6) 11_666 .
C3 Ce1 C1 46.40(6) . .
C3 Ce1 C1 46.40(6) 10_556 .
C2 Ce1 C1 27.87(5) 10_556 .
C2 Ce1 C1 103.05(6) 2_665 .
C2 Ce1 C1 103.05(6) 11_666 .
C2 Ce1 C1 27.87(5) . .
C2 Ce1 C1 131.17(5) 3_565 .
C2 Ce1 C1 131.17(5) 12_566 .
C1 Ce1 C1 120.0 3_565 .
C1 Ce1 C1 120.0 2_665 .
C2 C1 C2 107.9(2) 10_556 .
C2 C1 C4 124.64(11) 10_556 .
C2 C1 C4 124.64(11) . .
C2 C1 Ce1 72.96(11) 10_556 .
C2 C1 Ce1 72.96(11) . .
C4 C1 Ce1 134.97(19) . .
C1 C2 C3 108.35(16) . .
C1 C2 C5 126.6(2) . .
C3 C2 C5 123.8(2) . .
C1 C2 Ce1 79.17(12) . .
C3 C2 Ce1 74.64(9) . .
C5 C2 Ce1 122.56(15) . .
C3 C3 C2 107.62(11) 10_556 .
C3 C3 C6 127.69(14) 10_556 .
C2 C3 C6 123.10(19) . .
C3 C3 Ce1 75.61(4) 10_556 .
C2 C3 Ce1 76.72(9) . .
C6 C3 Ce1 125.08(12) . .

loop_
_geom_bond_atom_site_label_1
_geom_bond_atom_site_label_2
_geom_bond_distance
_geom_bond_site_symmetry_2
Ce1 Cnt 2.619 .
Ce1 C3 2.8495(15) .
Ce1 C2 2.8760(16) .
Ce1 C1 2.955(2) .
C1 C2 1.406(2) .
C1 C4 1.510(4) .
C2 C3 1.416(2) .
C2 C5 1.507(3) .
C3 C3 1.416(3) 10_556
C3 C6 1.498(3) .
